data_4118239
loop_
_publ_author_name
'Mee-Kyung Chung'
'Peter S. White'
'Stephen J. Lee'
'Marcey L. Waters'
'Michel R. Gagn\'e'

_publ_contact_author_name
;
;
_publ_section_title
;
 Self-Assembled Multi-Component Catenanes: Structural Insights into an
 Adaptable Class of Molecular Receptors and [2]-Catenanes
;
_journal_name_full 'Journal of the American Chemical Society'
_journal_page_first 11415
_journal_page_last 11429
_journal_paper_doi 10.1021/ja302345n
_journal_volume 134
_journal_year 2012
_chemical_absolute_configuration ad
_chemical_formula_moiety 'C85 H93 F N16 O12, C90 H90 F2 N16 O12, C H4 O, C H Cl3'
_chemical_formula_sum 'C177 H188 Cl3 F3 N32 O25'
_chemical_formula_weight 3326.94
_chemical_name_systematic
;
 ? 
;
_space_group_crystal_system hexagonal
_space_group_IT_number 170
_space_group_name_Hall 'P 65'
_space_group_name_H-M_alt 'P 65'
_symmetry_space_group_name_Hall 'P 65'
_symmetry_space_group_name_H-M 'P 65'
_atom_sites_solution_hydrogens geom
_atom_sites_solution_primary direct
_atom_sites_solution_secondary difmap
_audit_creation_date 2011-10-31
_audit_creation_method
;
  Olex2 1.1-beta
  (compiled Sep 28 2011 20:31:00, GUI svn.r3868)
;
_cell_angle_alpha 90.00
_cell_angle_beta 90.00
_cell_angle_gamma 120.00
_cell_formula_units_Z 6
_cell_length_a 47.4778(13)
_cell_length_b 47.4778(13)
_cell_length_c 17.0113(6)
_cell_measurement_reflns_used 6197
_cell_measurement_temperature 100
_cell_measurement_theta_max 43.569
_cell_measurement_theta_min 3.853
_cell_volume 33208.5(17)
_computing_data_reduction 'SAINT v7.68A (Bruker, 2009)'
_computing_molecular_graphics
;
O. V. Dolomanov, L. J. Bourhis, R. J. Gildea, J. A. K. Howard and H. Puschmann,
OLEX2: a complete structure solution, refinement and analysis program.
J. Appl. Cryst. (2009). 42, 339-341.
;
_computing_publication_material
;
O. V. Dolomanov, L. J. Bourhis, R. J. Gildea, J. A. K. Howard and H. Puschmann,
OLEX2: a complete structure solution, refinement and analysis program.
J. Appl. Cryst. (2009). 42, 339-341.
;
_computing_structure_refinement
;
XL, G.M. Sheldrick, Acta Cryst.
(2008). A64, 112-122
;
_computing_structure_solution 'SHELXS-97 (Sheldrick, 2008)'
_diffrn_ambient_temperature 100.0
_diffrn_detector_area_resol_mean 8
_diffrn_measured_fraction_theta_full 0.972
_diffrn_measured_fraction_theta_max 0.972
_diffrn_measurement_device_type 'Bruker SMART APEX CCD area detector'
_diffrn_measurement_method '\w and \f scans'
_diffrn_radiation_monochromator graphite
_diffrn_radiation_type CuK\a
_diffrn_radiation_wavelength 1.54184
_diffrn_reflns_av_R_equivalents 0.0636
_diffrn_reflns_av_unetI/netI 0.1207
_diffrn_reflns_limit_h_max 24
_diffrn_reflns_limit_h_min -48
_diffrn_reflns_limit_k_max 48
_diffrn_reflns_limit_k_min 0
_diffrn_reflns_limit_l_max 17
_diffrn_reflns_limit_l_min 0
_diffrn_reflns_number 23684
_diffrn_reflns_theta_full 52.08
_diffrn_reflns_theta_max 52.08
_diffrn_reflns_theta_min 1.86
_diffrn_source 'sealed tube'
_diffrn_source_current 40.0
_diffrn_source_power 1.6
_diffrn_source_voltage 40.0
_exptl_absorpt_coefficient_mu 0.892
_exptl_absorpt_correction_T_max 0.8868
_exptl_absorpt_correction_T_min 0.7694
_exptl_absorpt_correction_type multi-scan
_exptl_absorpt_process_details 'Bruker-AXS Apex2'
_exptl_crystal_colour 'clear colourless'
_exptl_crystal_colour_lustre clear
_exptl_crystal_colour_primary colourless
_exptl_crystal_density_diffrn 0.998
_exptl_crystal_description block
_exptl_crystal_F_000 10512
_exptl_crystal_size_max 0.311
_exptl_crystal_size_mid 0.3
_exptl_crystal_size_min 0.242
_refine_diff_density_max 0.183
_refine_diff_density_min -0.165
_refine_diff_density_rms 0.037
_refine_ls_abs_structure_details 'Flack H D (1983), Acta Cryst. A39, 876-881'
_refine_ls_abs_structure_Flack -0.01(2)
_refine_ls_extinction_method none
_refine_ls_goodness_of_fit_ref 0.890
_refine_ls_hydrogen_treatment constr
_refine_ls_matrix_type full
_refine_ls_number_parameters 2163
_refine_ls_number_reflns 12597
_refine_ls_number_restraints 2221
_refine_ls_restrained_S_all 0.858
_refine_ls_R_factor_all 0.0707
_refine_ls_R_factor_gt 0.0479
_refine_ls_shift/su_max 0.001
_refine_ls_shift/su_mean 0.000
_refine_ls_structure_factor_coef Fsqd
_refine_ls_weighting_details 'calc w=1/[\s^2^(Fo^2^)+(0.0678P)^2^+0.0000P] where P=(Fo^2^+2Fc^2^)/3'
_refine_ls_weighting_scheme calc
_refine_ls_wR_factor_gt 0.1089
_refine_ls_wR_factor_ref 0.1143
_reflns_number_gt 8113
_reflns_number_total 12597
_reflns_threshold_expression >2sigma(I)
_cod_data_source_file ja302345n_si_003.cif
_cod_data_source_block x1007017
_cod_database_code 4118239

loop_
_space_group_symop_id
_space_group_symop_operation_xyz
1 'x, y, z'
2 '-y, x-y, z+2/3'
3 '-x+y, -x, z+1/3'
4 '-x, -y, z+1/2'
5 'y, -x+y, z+1/6'
6 'x-y, x, z+5/6'

loop_
_atom_site_label
_atom_site_type_symbol
_atom_site_fract_x
_atom_site_fract_y
_atom_site_fract_z
_atom_site_U_iso_or_equiv
_atom_site_adp_type
_atom_site_occupancy
_atom_site_symmetry_multiplicity
_atom_site_calc_flag
_atom_site_refinement_flags
C1 C 0.03976(18) 0.24920(18) 0.4321(4) 0.0603(17) Uani 1 1 d U
C2 C 0.01070(17) 0.24957(17) 0.4358(4) 0.0584(17) Uani 1 1 d U
H2 H 0.0118 0.2701 0.4372 0.070 Uiso 1 1 calc R
C3 C -0.01989(19) 0.22175(19) 0.4376(4) 0.078(2) Uani 1 1 d U
H3 H -0.0388 0.2236 0.4419 0.093 Uiso 1 1 calc R
C4 C -0.0228(2) 0.1909(2) 0.4330(4) 0.086(2) Uani 1 1 d U
H4 H -0.0436 0.1720 0.4285 0.104 Uiso 1 1 calc R
C5 C 0.0044(2) 0.18847(18) 0.4350(4) 0.077(2) Uani 1 1 d U
H5 H 0.0025 0.1676 0.4388 0.093 Uiso 1 1 calc R
C6 C 0.0372(2) 0.2179(2) 0.4314(4) 0.0745(19) Uani 1 1 d U
C7 C 0.0664(2) 0.2164(2) 0.4311(5) 0.087(2) Uani 1 1 d U
H7 H 0.0649 0.1957 0.4339 0.105 Uiso 1 1 calc R
C8 C 0.0968(2) 0.24373(19) 0.4270(4) 0.079(2) Uani 1 1 d U
H8 H 0.1161 0.2425 0.4254 0.095 Uiso 1 1 calc R
C9 C 0.09729(18) 0.27415(18) 0.4253(4) 0.0606(17) Uani 1 1 d U
H9 H 0.1179 0.2934 0.4238 0.073 Uiso 1 1 calc R
C10 C 0.07126(17) 0.27739(17) 0.4256(3) 0.0544(16) Uani 1 1 d U
C11 C 0.07211(16) 0.30898(16) 0.4139(4) 0.0552(16) Uani 1 1 d U
H11 H 0.0551 0.3056 0.3744 0.066 Uiso 1 1 calc R
C12 C 0.06552(15) 0.32215(18) 0.4895(4) 0.0524(16) Uani 1 1 d U
C16 C 0.05707(16) 0.38895(18) 0.5282(4) 0.0547(16) Uani 1 1 d U
H16 H 0.0668 0.3996 0.4803 0.066 Uiso 1 1 calc R
C17 C 0.04730(15) 0.40590(16) 0.5881(3) 0.0469(15) Uani 1 1 d U
C18 C 0.03170(15) 0.39107(16) 0.6551(4) 0.0571(17) Uani 1 1 d U
H18 H 0.0272 0.3696 0.6664 0.068 Uiso 1 1 calc R
C19 C 0.02227(14) 0.40718(16) 0.7073(4) 0.0529(16) Uani 1 1 d U
H19 H 0.0115 0.3966 0.7545 0.063 Uiso 1 1 calc R
C20 C 0.02809(14) 0.43895(16) 0.6924(3) 0.0466(15) Uani 1 1 d U
C21 C 0.04370(16) 0.45385(15) 0.6234(3) 0.0562(17) Uani 1 1 d U
H21 H 0.0468 0.4746 0.6096 0.067 Uiso 1 1 calc R
C22 C 0.05544(17) 0.43737(17) 0.5719(3) 0.0596(17) Uani 1 1 d U
H22 H 0.0686 0.4483 0.5277 0.072 Uiso 1 1 calc R
C23 C 0.02189(15) 0.45699(16) 0.7531(4) 0.0502(15) Uani 1 1 d U
C26 C 0.00704(16) 0.48870(15) 0.6554(3) 0.0580(17) Uani 1 1 d U
H26A H -0.0055 0.4699 0.6201 0.070 Uiso 1 1 calc R
H26B H 0.0279 0.5043 0.6300 0.070 Uiso 1 1 calc R
C27 C -0.01332(15) 0.50554(16) 0.6811(3) 0.0570(17) Uani 1 1 d U
H27A H -0.0123 0.5209 0.6404 0.068 Uiso 1 1 calc R
H27B H -0.0364 0.4891 0.6909 0.068 Uiso 1 1 calc R
C28 C 0.00324(16) 0.52319(16) 0.7559(4) 0.0603(17) Uani 1 1 d U
H28A H -0.0119 0.5265 0.7893 0.072 Uiso 1 1 calc R
H28B H 0.0224 0.5446 0.7439 0.072 Uiso 1 1 calc R
C29 C 0.01410(16) 0.50011(15) 0.7991(4) 0.0570(16) Uani 1 1 d U
H29 H -0.0021 0.4871 0.8407 0.068 Uiso 1 1 calc R
C30 C 0.04762(19) 0.51824(17) 0.8347(4) 0.0596(17) Uani 1 1 d U
C33 C 0.07802(16) 0.54554(17) 0.9531(4) 0.0563(15) Uani 1 1 d U
C34 C 0.09992(17) 0.57707(17) 0.9100(4) 0.0693(18) Uani 1 1 d U
H34A H 0.1215 0.5882 0.9361 0.083 Uiso 1 1 calc R
H34B H 0.1031 0.5720 0.8554 0.083 Uiso 1 1 calc R
C35 C 0.08682(17) 0.59899(18) 0.9081(4) 0.0728(19) Uani 1 1 d U
H35A H 0.1033 0.6200 0.8850 0.087 Uiso 1 1 calc R
H35B H 0.0675 0.5896 0.8734 0.087 Uiso 1 1 calc R
C36 C 0.07767(17) 0.60493(16) 0.9853(4) 0.0682(18) Uani 1 1 d U
H36A H 0.0670 0.6182 0.9788 0.082 Uiso 1 1 calc R
H36B H 0.0977 0.6179 1.0166 0.082 Uiso 1 1 calc R
C37 C 0.05449(17) 0.57377(17) 1.0319(4) 0.0671(18) Uani 1 1 d U
H37A H 0.0506 0.5795 1.0852 0.080 Uiso 1 1 calc R
H37B H 0.0334 0.5614 1.0045 0.080 Uiso 1 1 calc R
C38 C 0.07119(16) 0.55383(17) 1.0368(4) 0.0628(17) Uani 1 1 d U
H38A H 0.0572 0.5335 1.0660 0.075 Uiso 1 1 calc R
H38B H 0.0919 0.5662 1.0658 0.075 Uiso 1 1 calc R
C39 C 0.0966(2) 0.5261(2) 0.9622(4) 0.0696(19) Uani 1 1 d U
C43 C 0.07520(18) 0.44635(18) 0.9167(4) 0.0638(18) Uani 1 1 d U
H43 H 0.0533 0.4389 0.9016 0.077 Uiso 1 1 calc R
C44 C 0.09027(17) 0.42464(16) 0.9088(3) 0.0501(15) Uani 1 1 d U
C45 C 0.06983(16) 0.39314(17) 0.8772(3) 0.0555(16) Uani 1 1 d U
H45 H 0.0480 0.3862 0.8625 0.067 Uiso 1 1 calc R
C46 C 0.08256(16) 0.37303(16) 0.8686(3) 0.0524(16) Uani 1 1 d U
H46 H 0.0690 0.3519 0.8478 0.063 Uiso 1 1 calc R
C47 C 0.11446(18) 0.38221(17) 0.8890(3) 0.0548(16) Uani 1 1 d U
C48 C 0.13239(18) 0.41274(18) 0.9191(4) 0.0665(18) Uani 1 1 d U
H48 H 0.1540 0.4193 0.9350 0.080 Uiso 1 1 calc R
C49 C 0.12219(17) 0.43469(17) 0.9284(3) 0.0584(17) Uani 1 1 d U
H49 H 0.1364 0.4560 0.9476 0.070 Uiso 1 1 calc R
C50 C 0.12800(16) 0.36109(16) 0.8767(4) 0.0542(16) Uani 1 1 d U
C53 C 0.10863(17) 0.33818(17) 1.0134(3) 0.0594(17) Uani 1 1 d U
H53A H 0.0847 0.3272 1.0079 0.071 Uiso 1 1 calc R
H53B H 0.1165 0.3599 1.0373 0.071 Uiso 1 1 calc R
C54 C 0.11816(17) 0.31827(17) 1.0628(3) 0.0625(18) Uani 1 1 d U
H54A H 0.1396 0.3320 1.0878 0.075 Uiso 1 1 calc R
H54B H 0.1018 0.3063 1.1041 0.075 Uiso 1 1 calc R
C55 C 0.11938(18) 0.29593(16) 1.0054(3) 0.0634(18) Uani 1 1 d U
H55A H 0.0974 0.2770 0.9973 0.076 Uiso 1 1 calc R
H55B H 0.1339 0.2880 1.0244 0.076 Uiso 1 1 calc R
C56 C 0.13230(15) 0.31449(15) 0.9287(4) 0.0518(15) Uani 1 1 d U
H56 H 0.1214 0.3005 0.8819 0.062 Uiso 1 1 calc R
C57 C 0.16976(18) 0.32986(16) 0.9249(4) 0.0552(16) Uani 1 1 d U
C60 C 0.21588(14) 0.33956(15) 0.8333(4) 0.0527(15) Uani 1 1 d U
C61 C 0.23355(15) 0.32690(14) 0.8853(4) 0.0514(16) Uani 1 1 d U
H61A H 0.2305 0.3305 0.9413 0.062 Uiso 1 1 calc R
H61B H 0.2571 0.3393 0.8738 0.062 Uiso 1 1 calc R
C62 C 0.22059(17) 0.29012(17) 0.8712(4) 0.0670(18) Uani 1 1 d U
H62A H 0.2334 0.2831 0.9030 0.080 Uiso 1 1 calc R
H62B H 0.1977 0.2775 0.8888 0.080 Uiso 1 1 calc R
C63 C 0.22262(19) 0.28308(17) 0.7872(4) 0.072(2) Uani 1 1 d U
H63A H 0.2127 0.2593 0.7800 0.086 Uiso 1 1 calc R
H63B H 0.2458 0.2934 0.7716 0.086 Uiso 1 1 calc R
C64 C 0.20540(15) 0.29554(16) 0.7340(4) 0.0602(17) Uani 1 1 d U
H64A H 0.2090 0.2919 0.6785 0.072 Uiso 1 1 calc R
H64B H 0.1817 0.2828 0.7442 0.072 Uiso 1 1 calc R
C65 C 0.21684(15) 0.33142(16) 0.7455(4) 0.0546(16) Uani 1 1 d U
H65A H 0.2028 0.3372 0.7148 0.066 Uiso 1 1 calc R
H65B H 0.2393 0.3446 0.7255 0.066 Uiso 1 1 calc R
C66 C 0.2324(2) 0.37620(18) 0.8410(4) 0.0592(17) Uani 1 1 d U
C70 C 0.20849(17) 0.43363(16) 0.7941(4) 0.0562(17) Uani 1 1 d U
H70 H 0.1862 0.4185 0.7842 0.067 Uiso 1 1 calc R
C71 C 0.22093(16) 0.46830(17) 0.7819(4) 0.0579(16) Uani 1 1 d U
C72 C 0.24686(16) 0.49262(18) 0.8244(4) 0.0654(18) Uani 1 1 d U
H72 H 0.2558 0.4870 0.8674 0.078 Uiso 1 1 calc R
C73 C 0.25943(17) 0.52477(18) 0.8040(4) 0.0695(19) Uani 1 1 d U
H73 H 0.2773 0.5413 0.8323 0.083 Uiso 1 1 calc R
C74 C 0.24631(17) 0.53263(16) 0.7441(4) 0.0608(17) Uani 1 1 d U
C75 C 0.21855(17) 0.50860(18) 0.7037(4) 0.0699(19) Uani 1 1 d U
H75 H 0.2083 0.5142 0.6638 0.084 Uiso 1 1 calc R
C76 C 0.20770(17) 0.47823(18) 0.7240(4) 0.0685(19) Uani 1 1 d U
H76 H 0.1893 0.4619 0.6965 0.082 Uiso 1 1 calc R
C77 C 0.26182(16) 0.56641(18) 0.7074(5) 0.0641(17) Uani 1 1 d U
C80 C 0.2592(2) 0.59145(18) 0.8401(5) 0.092(2) Uani 1 1 d U
H80A H 0.2759 0.5926 0.8771 0.111 Uiso 1 1 calc R
H80B H 0.2380 0.5719 0.8523 0.111 Uiso 1 1 calc R
C81 C 0.2567(2) 0.6234(2) 0.8440(5) 0.104(3) Uani 1 1 d U
H81A H 0.2352 0.6193 0.8248 0.125 Uiso 1 1 calc R
H81B H 0.2600 0.6320 0.8984 0.125 Uiso 1 1 calc R
C82 C 0.2829(3) 0.6460(2) 0.7922(5) 0.115(3) Uani 1 1 d U
H82A H 0.3042 0.6564 0.8194 0.138 Uiso 1 1 calc R
H82B H 0.2787 0.6632 0.7720 0.138 Uiso 1 1 calc R
C83 C 0.2814(2) 0.6232(2) 0.7256(5) 0.093(2) Uani 1 1 d U
H83 H 0.3037 0.6310 0.7041 0.111 Uiso 1 1 calc R
C84 C 0.2587(3) 0.6232(2) 0.6594(5) 0.098(2) Uani 1 1 d U
C87 C 0.2594(3) 0.6487(2) 0.5277(6) 0.124(3) Uani 1 1 d U
C88 C 0.2868(3) 0.6807(3) 0.4928(7) 0.150(3) Uani 1 1 d U
H88A H 0.3051 0.6772 0.4789 0.180 Uiso 1 1 calc R
H88B H 0.2787 0.6849 0.4432 0.180 Uiso 1 1 calc R
C89 C 0.2991(3) 0.7086(2) 0.5393(7) 0.139(3) Uani 1 1 d U
H89A H 0.3150 0.7277 0.5087 0.167 Uiso 1 1 calc R
H89B H 0.3104 0.7063 0.5855 0.167 Uiso 1 1 calc R
C90 C 0.2724(2) 0.7137(2) 0.5657(6) 0.112(3) Uani 1 1 d U
H90A H 0.2815 0.7330 0.6003 0.135 Uiso 1 1 calc R
H90B H 0.2628 0.7183 0.5193 0.135 Uiso 1 1 calc R
C91 C 0.2468(2) 0.68579(19) 0.6081(5) 0.106(3) Uani 1 1 d U
H91A H 0.2293 0.6904 0.6231 0.127 Uiso 1 1 calc R
H91B H 0.2558 0.6820 0.6568 0.127 Uiso 1 1 calc R
C92 C 0.2328(3) 0.6557(2) 0.5563(5) 0.116(3) Uani 1 1 d U
H92A H 0.2219 0.6588 0.5103 0.139 Uiso 1 1 calc R
H92B H 0.2163 0.6367 0.5863 0.139 Uiso 1 1 calc R
C93 C 0.2376(4) 0.6174(3) 0.4869(8) 0.180(4) Uani 1 1 d U
C97 C 0.2252(2) 0.5382(2) 0.4797(5) 0.091(2) Uani 1 1 d U
H97 H 0.2361 0.5397 0.5278 0.109 Uiso 1 1 calc R
C98 C 0.2069(2) 0.5054(2) 0.4371(5) 0.079(2) Uani 1 1 d U
C99 C 0.1933(2) 0.5008(2) 0.3645(5) 0.100(3) Uani 1 1 d U
H99 H 0.1954 0.5194 0.3386 0.119 Uiso 1 1 calc R
C100 C 0.1784(2) 0.4742(2) 0.3284(5) 0.090(2) Uani 1 1 d U
H100 H 0.1715 0.4734 0.2756 0.108 Uiso 1 1 calc R
C101 C 0.17200(18) 0.44482(19) 0.3698(4) 0.0736(19) Uani 1 1 d U
C102 C 0.18692(17) 0.44875(19) 0.4413(4) 0.0718(19) Uani 1 1 d U
H102 H 0.1860 0.4308 0.4684 0.086 Uiso 1 1 calc R
C103 C 0.20360(17) 0.4802(2) 0.4731(4) 0.0682(19) Uani 1 1 d U
H103 H 0.2129 0.4830 0.5239 0.082 Uiso 1 1 calc R
C104 C 0.15335(19) 0.41292(19) 0.3249(4) 0.0630(18) Uani 1 1 d U
C107 C 0.19420(16) 0.39408(18) 0.3616(4) 0.0653(18) Uani 1 1 d U
H10A H 0.2114 0.4173 0.3600 0.078 Uiso 1 1 calc R
H10B H 0.1923 0.3858 0.4159 0.078 Uiso 1 1 calc R
C108 C 0.20058(17) 0.37522(18) 0.3068(4) 0.0677(18) Uani 1 1 d U
H108 H 0.2152 0.3680 0.3307 0.081 Uiso 1 1 calc R
C110 C 0.16781(16) 0.34602(18) 0.2865(4) 0.0731(19) Uani 1 1 d U
H11A H 0.1606 0.3290 0.3276 0.088 Uiso 1 1 calc R
H11B H 0.1685 0.3366 0.2352 0.088 Uiso 1 1 calc R
C111 C 0.14522(16) 0.36091(17) 0.2831(4) 0.0585(16) Uani 1 1 d U
H111 H 0.1443 0.3677 0.2279 0.070 Uiso 1 1 calc R
C112 C 0.11074(18) 0.33679(18) 0.3112(4) 0.0602(17) Uani 1 1 d U
C201 C -0.22009(17) 0.26019(18) 0.8588(3) 0.0586(16) Uani 1 1 d U
C202 C -0.22179(19) 0.2890(2) 0.8450(4) 0.0718(19) Uani 1 1 d U
H202 H -0.2024 0.3094 0.8394 0.086 Uiso 1 1 calc R
C203 C -0.2496(2) 0.2873(2) 0.8404(5) 0.092(2) Uani 1 1 d U
H203 H -0.2494 0.3068 0.8270 0.111 Uiso 1 1 calc R
C204 C -0.2810(2) 0.2591(2) 0.8530(5) 0.097(2) Uani 1 1 d U
H204 H -0.3006 0.2598 0.8514 0.116 Uiso 1 1 calc R
C205 C -0.28027(17) 0.2304(2) 0.8680(5) 0.085(2) Uani 1 1 d U
H205 H -0.3000 0.2104 0.8750 0.102 Uiso 1 1 calc R
C206 C -0.24904(19) 0.2314(2) 0.8726(4) 0.075(2) Uani 1 1 d U
C207 C -0.2464(2) 0.2035(2) 0.8843(4) 0.086(2) Uani 1 1 d U
H207 H -0.2662 0.1835 0.8904 0.103 Uiso 1 1 calc R
C208 C -0.2182(2) 0.20233(18) 0.8880(4) 0.078(2) Uani 1 1 d U
H208 H -0.2184 0.1826 0.8993 0.093 Uiso 1 1 calc R
C209 C -0.18909(19) 0.23123(17) 0.8745(4) 0.0665(18) Uani 1 1 d U
H209 H -0.1690 0.2315 0.8749 0.080 Uiso 1 1 calc R
C210 C -0.18999(17) 0.25979(18) 0.8605(3) 0.0594(17) Uani 1 1 d U
C211 C -0.12790(15) 0.29080(15) 0.8791(4) 0.0515(16) Uani 1 1 d U
C215 C -0.05706(16) 0.30820(16) 0.7896(4) 0.0570(17) Uani 1 1 d U
H215 H -0.0608 0.3181 0.7455 0.068 Uiso 1 1 calc R
C216 C -0.02719(16) 0.30408(15) 0.7917(4) 0.0546(16) Uani 1 1 d U
C217 C -0.01064(16) 0.30774(15) 0.7187(4) 0.0608(17) Uani 1 1 d U
H217 H -0.0171 0.3150 0.6737 0.073 Uiso 1 1 calc R
C218 C 0.01450(14) 0.30103(14) 0.7119(3) 0.0477(15) Uani 1 1 d U
H218 H 0.0261 0.3042 0.6641 0.057 Uiso 1 1 calc R
C219 C 0.02182(15) 0.28911(14) 0.7805(3) 0.0496(15) Uani 1 1 d U
C220 C 0.00710(16) 0.28664(15) 0.8504(4) 0.0562(17) Uani 1 1 d U
H220 H 0.0145 0.2806 0.8958 0.067 Uiso 1 1 calc R
C221 C -0.01880(17) 0.29280(16) 0.8575(4) 0.0669(18) Uani 1 1 d U
H221 H -0.0301 0.2893 0.9058 0.080 Uiso 1 1 calc R
C222 C 0.04889(15) 0.28175(16) 0.7766(4) 0.0560(16) Uani 1 1 d U
C225 C 0.02417(17) 0.24410(16) 0.6620(4) 0.0626(17) Uani 1 1 d U
H22A H 0.0245 0.2557 0.6133 0.075 Uiso 1 1 calc R
H22B H 0.0028 0.2360 0.6879 0.075 Uiso 1 1 calc R
C226 C 0.02955(16) 0.21705(17) 0.6436(4) 0.0612(17) Uani 1 1 d U
H226 H 0.0198 0.2068 0.5919 0.073 Uiso 1 1 calc R
C228 C 0.06605(16) 0.23391(16) 0.6420(4) 0.0723(19) Uani 1 1 d U
H22C H 0.0746 0.2457 0.5918 0.087 Uiso 1 1 calc R
H22D H 0.0737 0.2181 0.6485 0.087 Uiso 1 1 calc R
C229 C 0.07680(16) 0.25746(15) 0.7109(4) 0.0601(17) Uani 1 1 d U
H229 H 0.0765 0.2458 0.7601 0.072 Uiso 1 1 calc R
C230 C 0.10972(17) 0.28685(15) 0.7004(4) 0.0513(16) Uani 1 1 d U
C233 C 0.14342(15) 0.34158(16) 0.6370(3) 0.0553(16) Uani 1 1 d U
H233 H 0.1536 0.3503 0.6895 0.066 Uiso 1 1 calc R
C234 C 0.16756(16) 0.33734(18) 0.5848(3) 0.0548(16) Uani 1 1 d U
C235 C 0.16375(16) 0.30915(17) 0.5546(3) 0.0532(16) Uani 1 1 d U
H235 H 0.1445 0.2894 0.5674 0.064 Uiso 1 1 calc R
C236 C 0.18596(18) 0.30756(19) 0.5069(4) 0.0651(18) Uani 1 1 d U
H236 H 0.1812 0.2870 0.4866 0.078 Uiso 1 1 calc R
C237 C 0.21435(19) 0.3338(2) 0.4874(4) 0.0707(19) Uani 1 1 d U
H237 H 0.2293 0.3321 0.4535 0.085 Uiso 1 1 calc R
C238 C 0.22140(16) 0.36491(19) 0.5198(4) 0.0603(17) Uani 1 1 d U
C239 C 0.24974(17) 0.3930(2) 0.4996(4) 0.0724(19) Uani 1 1 d U
H239 H 0.2649 0.3915 0.4660 0.087 Uiso 1 1 calc R
C240 C 0.25693(16) 0.4248(2) 0.5287(4) 0.0685(19) Uani 1 1 d U
H240 H 0.2758 0.4443 0.5129 0.082 Uiso 1 1 calc R
C241 C 0.23452(17) 0.42468(19) 0.5806(4) 0.0676(19) Uani 1 1 d U
H241 H 0.2388 0.4450 0.6016 0.081 Uiso 1 1 calc R
C242 C 0.20737(17) 0.39811(18) 0.6034(4) 0.0623(18) Uani 1 1 d U
H242 H 0.1940 0.3997 0.6428 0.075 Uiso 1 1 calc R
C243 C 0.19837(18) 0.36737(19) 0.5688(4) 0.0633(17) Uani 1 1 d U
C244 C 0.13456(14) 0.36337(14) 0.6016(4) 0.0434(15) Uani 1 1 d U
C248 C 0.12210(14) 0.42439(14) 0.6838(4) 0.0460(15) Uani 1 1 d U
H248 H 0.1155 0.4154 0.7349 0.055 Uiso 1 1 calc R
C249 C 0.12501(16) 0.45631(16) 0.6648(4) 0.0583(17) Uani 1 1 d U
C250 C 0.13683(18) 0.47113(16) 0.5895(4) 0.0684(19) Uani 1 1 d U
H250 H 0.1445 0.4613 0.5531 0.082 Uiso 1 1 calc R
C251 C 0.13722(17) 0.49971(15) 0.5690(4) 0.0686(19) Uani 1 1 d U
H251 H 0.1435 0.5089 0.5180 0.082 Uiso 1 1 calc R
C252 C 0.12805(16) 0.51399(16) 0.6263(4) 0.0572(16) Uani 1 1 d U
C253 C 0.11602(14) 0.50125(13) 0.6997(4) 0.0507(16) Uani 1 1 d U
H253 H 0.1098 0.5122 0.7365 0.061 Uiso 1 1 calc R
C254 C 0.11355(15) 0.47075(15) 0.7169(4) 0.0563(17) Uani 1 1 d U
H254 H 0.1039 0.4601 0.7650 0.068 Uiso 1 1 calc R
C255 C 0.12512(16) 0.54292(17) 0.6005(4) 0.0546(16) Uani 1 1 d U
C258 C 0.14948(17) 0.57510(16) 0.7244(4) 0.0630(18) Uani 1 1 d U
H25A H 0.1677 0.5707 0.7231 0.076 Uiso 1 1 calc R
H25B H 0.1341 0.5618 0.7665 0.076 Uiso 1 1 calc R
C259 C 0.16188(19) 0.61163(17) 0.7370(4) 0.080(2) Uani 1 1 d U
H25C H 0.1640 0.6171 0.7937 0.096 Uiso 1 1 calc R
H25D H 0.1831 0.6252 0.7110 0.096 Uiso 1 1 calc R
C260 C 0.13561(17) 0.61605(14) 0.6989(3) 0.0564(16) Uani 1 1 d U
H26C H 0.1438 0.6390 0.6842 0.068 Uiso 1 1 calc R
H26D H 0.1165 0.6086 0.7338 0.068 Uiso 1 1 calc R
C261 C 0.12732(16) 0.59394(16) 0.6251(4) 0.0579(16) Uani 1 1 d U
H261 H 0.1420 0.6065 0.5806 0.069 Uiso 1 1 calc R
C262 C 0.09073(18) 0.57965(16) 0.6001(4) 0.0571(16) Uani 1 1 d U
C265 C 0.05321(17) 0.57903(16) 0.5021(4) 0.0589(16) Uani 1 1 d U
C266 C 0.05504(17) 0.59210(16) 0.4224(4) 0.0668(18) Uani 1 1 d U
H26E H 0.0329 0.5812 0.3993 0.080 Uiso 1 1 calc R
H26F H 0.0688 0.5867 0.3892 0.080 Uiso 1 1 calc R
C267 C 0.06904(17) 0.62947(16) 0.4203(4) 0.0646(18) Uani 1 1 d U
H26G H 0.0922 0.6408 0.4365 0.078 Uiso 1 1 calc R
H26H H 0.0678 0.6364 0.3661 0.078 Uiso 1 1 calc R
C268 C 0.05023(18) 0.63814(17) 0.4737(4) 0.0708(19) Uani 1 1 d U
H26I H 0.0277 0.6282 0.4538 0.085 Uiso 1 1 calc R
H26J H 0.0597 0.6620 0.4729 0.085 Uiso 1 1 calc R
C269 C 0.04931(16) 0.62725(14) 0.5586(4) 0.0573(17) Uani 1 1 d U
H26K H 0.0359 0.6332 0.5915 0.069 Uiso 1 1 calc R
H26L H 0.0715 0.6376 0.5808 0.069 Uiso 1 1 calc R
C270 C 0.03403(17) 0.58970(16) 0.5553(4) 0.0652(18) Uani 1 1 d U
H27C H 0.0332 0.5814 0.6091 0.078 Uiso 1 1 calc R
H27D H 0.0114 0.5799 0.5356 0.078 Uiso 1 1 calc R
C271 C 0.0343(2) 0.54169(17) 0.4888(3) 0.0527(16) Uani 1 1 d U
C275 C 0.06260(19) 0.49234(17) 0.4154(4) 0.0659(18) Uani 1 1 d U
H275 H 0.0844 0.5100 0.4157 0.079 Uiso 1 1 calc R
C276 C 0.05693(18) 0.46203(16) 0.3832(4) 0.0596(17) Uani 1 1 d U
C277 C 0.08282(16) 0.45992(17) 0.3521(4) 0.0617(18) Uani 1 1 d U
H277 H 0.1039 0.4786 0.3541 0.074 Uiso 1 1 calc R
C278 C 0.07929(17) 0.43273(18) 0.3195(4) 0.0703(19) Uani 1 1 d U
H278 H 0.0978 0.4326 0.2992 0.084 Uiso 1 1 calc R
C279 C 0.04919(17) 0.40481(16) 0.3149(3) 0.0494(15) Uani 1 1 d U
C280 C 0.02302(16) 0.40511(16) 0.3462(4) 0.0552(16) Uani 1 1 d U
H280 H 0.0023 0.3859 0.3448 0.066 Uiso 1 1 calc R
C281 C 0.02635(16) 0.43404(17) 0.3816(4) 0.0604(18) Uani 1 1 d U
H281 H 0.0080 0.4341 0.4035 0.072 Uiso 1 1 calc R
C282 C 0.04568(15) 0.37506(17) 0.2753(4) 0.0520(16) Uani 1 1 d U
C285 C 0.04318(18) 0.39843(17) 0.1459(4) 0.0662(18) Uani 1 1 d U
H28C H 0.0258 0.4024 0.1651 0.079 Uiso 1 1 calc R
H28D H 0.0638 0.4195 0.1436 0.079 Uiso 1 1 calc R
C286 C 0.03500(18) 0.38343(17) 0.0690(4) 0.0643(18) Uani 1 1 d U
H28E H 0.0423 0.4000 0.0268 0.077 Uiso 1 1 calc R
H28F H 0.0113 0.3684 0.0638 0.077 Uiso 1 1 calc R
C287 C 0.05292(17) 0.36576(17) 0.0666(4) 0.0653(18) Uani 1 1 d U
H28G H 0.0759 0.3806 0.0521 0.078 Uiso 1 1 calc R
H28H H 0.0431 0.3479 0.0277 0.078 Uiso 1 1 calc R
C288 C 0.05051(16) 0.35221(16) 0.1493(4) 0.0551(16) Uani 1 1 d U
H288 H 0.0711 0.3525 0.1634 0.066 Uiso 1 1 calc R
C289 C 0.02143(18) 0.31779(19) 0.1578(4) 0.0571(16) Uani 1 1 d U
C292 C 0.00324(16) 0.26134(17) 0.1906(3) 0.0604(16) Uani 1 1 d U
C293 C -0.01204(17) 0.24573(18) 0.1092(4) 0.0715(19) Uani 1 1 d U
H29A H -0.0304 0.2233 0.1171 0.086 Uiso 1 1 calc R
H29B H -0.0206 0.2586 0.0833 0.086 Uiso 1 1 calc R
C294 C 0.01437(18) 0.24495(18) 0.0561(3) 0.0699(19) Uani 1 1 d U
H29C H 0.0048 0.2351 0.0046 0.084 Uiso 1 1 calc R
H29D H 0.0324 0.2674 0.0468 0.084 Uiso 1 1 calc R
C295 C 0.02718(18) 0.22527(18) 0.0964(4) 0.074(2) Uani 1 1 d U
H29E H 0.0441 0.2249 0.0630 0.089 Uiso 1 1 calc R
H29F H 0.0093 0.2026 0.1030 0.089 Uiso 1 1 calc R
C296 C 0.04156(18) 0.23944(17) 0.1762(4) 0.0715(19) Uani 1 1 d U
H29G H 0.0492 0.2257 0.2016 0.086 Uiso 1 1 calc R
H29H H 0.0606 0.2615 0.1691 0.086 Uiso 1 1 calc R
C297 C 0.01790(17) 0.24146(16) 0.2275(4) 0.0636(17) Uani 1 1 d U
H29I H 0.0286 0.2517 0.2779 0.076 Uiso 1 1 calc R
H29J H 0.0001 0.2192 0.2393 0.076 Uiso 1 1 calc R
C298 C -0.02474(19) 0.2572(2) 0.2453(4) 0.0636(18) Uani 1 1 d U
C302 C -0.02517(17) 0.30514(17) 0.3999(4) 0.0576(17) Uani 1 1 d U
H302 H -0.0025 0.3202 0.3993 0.069 Uiso 1 1 calc R
C303 C -0.04607(16) 0.30911(16) 0.4556(3) 0.0517(16) Uani 1 1 d U
C304 C -0.03294(17) 0.33592(16) 0.5085(4) 0.0652(18) Uani 1 1 d U
H304 H -0.0102 0.3508 0.5058 0.078 Uiso 1 1 calc R
C305 C -0.05102(16) 0.34230(15) 0.5649(3) 0.0536(16) Uani 1 1 d U
H305 H -0.0411 0.3601 0.6004 0.064 Uiso 1 1 calc R
C306 C -0.08611(16) 0.31932(16) 0.5643(3) 0.0465(15) Uani 1 1 d U
C307 C -0.09765(15) 0.29422(14) 0.5129(3) 0.0443(15) Uani 1 1 d U
H307 H -0.1205 0.2798 0.5117 0.053 Uiso 1 1 calc R
C308 C -0.07812(16) 0.28779(16) 0.4603(3) 0.0549(17) Uani 1 1 d U
H308 H -0.0877 0.2687 0.4290 0.066 Uiso 1 1 calc R
C309 C -0.10102(18) 0.33010(15) 0.6216(4) 0.0575(16) Uani 1 1 d U
C312 C -0.15323(15) 0.30769(16) 0.5379(4) 0.0567(16) Uani 1 1 d U
H31A H -0.1655 0.2837 0.5421 0.068 Uiso 1 1 calc R
H31B H -0.1394 0.3140 0.4904 0.068 Uiso 1 1 calc R
C313 C -0.17654(16) 0.32185(16) 0.5363(4) 0.0600(17) Uani 1 1 d U
H313 H -0.1981 0.3061 0.5127 0.072 Uiso 1 1 calc R
C315 C -0.17969(16) 0.32862(17) 0.6174(4) 0.0656(18) Uani 1 1 d U
H31C H -0.1972 0.3091 0.6436 0.079 Uiso 1 1 calc R
H31D H -0.1847 0.3464 0.6215 0.079 Uiso 1 1 calc R
C316 C -0.14579(15) 0.33890(17) 0.6560(4) 0.0601(17) Uani 1 1 d U
H316 H -0.1313 0.3628 0.6480 0.072 Uiso 1 1 calc R
C317 C -0.14857(15) 0.33214(18) 0.7426(4) 0.0531(16) Uani 1 1 d U
C320 C -0.15894(15) 0.29207(16) 0.8459(3) 0.0544(16) Uani 1 1 d U
H320 H -0.1608 0.3089 0.8775 0.065 Uiso 1 1 calc R
C407 C -0.0849(2) 0.2682(2) 0.0772(5) 0.103(3) Uani 1 1 d U
H40A H -0.0788 0.2553 0.1108 0.154 Uiso 1 1 calc R
H40B H -0.1070 0.2634 0.0906 0.154 Uiso 1 1 calc R
H40C H -0.0696 0.2914 0.0855 0.154 Uiso 1 1 calc R
C411 C -0.1742(2) 0.2822(2) 0.0765(5) 0.096(3) Uani 1 1 d U
H411 H -0.1653 0.2724 0.0392 0.115 Uiso 1 1 calc R
Cl1 Cl -0.21834(5) 0.25353(5) 0.08458(15) 0.1059(7) Uani 1 1 d U
Cl2 Cl -0.15580(6) 0.28648(5) 0.16212(12) 0.1035(7) Uani 1 1 d U
Cl3 Cl -0.16869(5) 0.31778(5) 0.03327(11) 0.0913(6) Uani 1 1 d U
F109 F 0.21383(9) 0.39198(10) 0.2351(2) 0.0782(11) Uani 1 1 d U
F227 F 0.01768(10) 0.19429(10) 0.7053(3) 0.0917(12) Uani 1 1 d U
F314 F -0.16020(9) 0.35076(9) 0.4916(2) 0.0764(11) Uani 1 1 d U
N14 N 0.06158(12) 0.34801(13) 0.4802(3) 0.0556(13) Uani 1 1 d U
H14 H 0.0650 0.3573 0.4337 0.067 Uiso 1 1 calc R
N15 N 0.05243(12) 0.36030(14) 0.5410(3) 0.0550(14) Uani 1 1 d U
N25 N 0.01220(12) 0.47827(12) 0.7348(3) 0.0513(13) Uani 1 1 d U
N32 N 0.04797(13) 0.52685(12) 0.9082(3) 0.0555(13) Uani 1 1 d U
H32 H 0.0293 0.5211 0.9315 0.067 Uiso 1 1 calc R
N41 N 0.07856(15) 0.49375(14) 0.9457(3) 0.0653(15) Uani 1 1 d U
H41 H 0.0576 0.4847 0.9357 0.078 Uiso 1 1 calc R
N42 N 0.09368(15) 0.47591(16) 0.9452(3) 0.0736(16) Uani 1 1 d U
N52 N 0.12374(12) 0.34128(13) 0.9379(3) 0.0519(13) Uani 1 1 d U
N59 N 0.18067(12) 0.32474(13) 0.8553(3) 0.0596(14) Uani 1 1 d U
H59 H 0.1661 0.3119 0.8208 0.072 Uiso 1 1 calc R
N68 N 0.21307(13) 0.39003(14) 0.8243(3) 0.0587(14) Uani 1 1 d U
H68 H 0.1919 0.3777 0.8176 0.070 Uiso 1 1 calc R
N69 N 0.22787(13) 0.42326(13) 0.8186(3) 0.0582(14) Uani 1 1 d U
N79 N 0.26871(15) 0.59114(15) 0.7584(4) 0.0789(16) Uani 1 1 d U
N86 N 0.2740(2) 0.64241(16) 0.5961(4) 0.110(2) Uani 1 1 d U
H86 H 0.2954 0.6523 0.5966 0.132 Uiso 1 1 calc R
N95 N 0.2426(2) 0.59102(19) 0.4984(4) 0.132(3) Uani 1 1 d U
H95 H 0.2562 0.5920 0.5350 0.159 Uiso 1 1 calc R
N96 N 0.2262(2) 0.5633(2) 0.4520(4) 0.121(2) Uani 1 1 d U
N106 N 0.16154(13) 0.38947(15) 0.3323(3) 0.0628(14) Uani 1 1 d U
N114 N 0.10410(13) 0.33512(13) 0.3848(3) 0.0552(14) Uani 1 1 d U
H114 H 0.1184 0.3494 0.4178 0.066 Uiso 1 1 calc R
N213 N -0.10406(12) 0.30145(11) 0.8271(3) 0.0482(12) Uani 1 1 d U
H213 H -0.1052 0.3101 0.7823 0.058 Uiso 1 1 calc R
N214 N -0.07679(13) 0.29845(12) 0.8463(3) 0.0521(13) Uani 1 1 d U
N224 N 0.05017(12) 0.26579(12) 0.7142(3) 0.0521(13) Uani 1 1 d U
N232 N 0.11244(13) 0.30922(13) 0.6482(3) 0.0565(13) Uani 1 1 d U
H232 H 0.0955 0.3049 0.6189 0.068 Uiso 1 1 calc R
N246 N 0.12926(11) 0.38122(12) 0.6578(3) 0.0534(13) Uani 1 1 d U
H246 H 0.1265 0.3754 0.7075 0.064 Uiso 1 1 calc R
N247 N 0.12836(13) 0.40910(13) 0.6327(3) 0.0555(14) Uani 1 1 d U
N257 N 0.13314(13) 0.56845(13) 0.6483(3) 0.0605(14) Uani 1 1 d U
N264 N 0.08633(13) 0.59046(12) 0.5323(3) 0.0564(13) Uani 1 1 d U
H264 H 0.1033 0.6046 0.5050 0.068 Uiso 1 1 calc R
N273 N 0.05434(15) 0.52991(13) 0.4710(3) 0.0643(15) Uani 1 1 d U
H273 H 0.0756 0.5420 0.4757 0.077 Uiso 1 1 calc R
N274 N 0.03970(15) 0.49775(14) 0.4450(3) 0.0693(16) Uani 1 1 d U
N284 N 0.04666(12) 0.37603(13) 0.1980(3) 0.0563(13) Uani 1 1 d U
N291 N 0.02858(14) 0.29493(13) 0.1820(3) 0.0597(14) Uani 1 1 d U
H291 H 0.0489 0.3006 0.1926 0.072 Uiso 1 1 calc R
N300 N -0.01471(13) 0.28222(13) 0.2998(3) 0.0613(14) Uani 1 1 d U
H300 H 0.0056 0.2982 0.3009 0.074 Uiso 1 1 calc R
N301 N -0.03725(13) 0.28148(13) 0.3520(3) 0.0588(14) Uani 1 1 d U
N311 N -0.13450(13) 0.32200(11) 0.6062(3) 0.0471(12) Uani 1 1 d U
N319 N -0.15585(12) 0.30182(12) 0.7663(3) 0.0478(13) Uani 1 1 d U
H319 H -0.1588 0.2874 0.7299 0.057 Uiso 1 1 calc R
O13 O 0.06199(10) 0.30938(10) 0.5539(2) 0.0564(11) Uani 1 1 d U
O24 O 0.02208(10) 0.45013(10) 0.8238(2) 0.0626(12) Uani 1 1 d U
O31 O 0.07258(11) 0.52485(10) 0.7973(2) 0.0572(11) Uani 1 1 d U
O40 O 0.12308(13) 0.53830(13) 0.9856(4) 0.103(2) Uani 1 1 d U
O51 O 0.14100(10) 0.36123(10) 0.8143(2) 0.0598(12) Uani 1 1 d U
O58 O 0.18772(10) 0.34643(10) 0.9776(3) 0.0582(12) Uani 1 1 d U
O67 O 0.26203(11) 0.39347(10) 0.8533(2) 0.0591(12) Uani 1 1 d U
O78 O 0.26814(12) 0.57077(12) 0.6392(3) 0.0848(15) Uani 1 1 d U
O85 O 0.22783(17) 0.60493(14) 0.6677(3) 0.1037(19) Uani 1 1 d U
O94 O 0.2180(4) 0.6141(3) 0.4332(7) 0.337(8) Uani 1 1 d U
O105 O 0.13071(13) 0.40733(14) 0.2857(3) 0.0922(17) Uani 1 1 d U
O113 O 0.09223(10) 0.31820(11) 0.2584(3) 0.0627(12) Uani 1 1 d U
O212 O -0.12719(10) 0.28211(10) 0.9456(3) 0.0640(12) Uani 1 1 d U
O223 O 0.07107(10) 0.29313(10) 0.8291(2) 0.0550(11) Uani 1 1 d U
O231 O 0.13276(11) 0.28960(10) 0.7383(3) 0.0622(12) Uani 1 1 d U
O245 O 0.13423(9) 0.36878(9) 0.5297(2) 0.0547(11) Uani 1 1 d U
O256 O 0.11748(10) 0.54460(10) 0.5320(3) 0.0619(12) Uani 1 1 d U
O263 O 0.06967(12) 0.56111(11) 0.6451(3) 0.0760(14) Uani 1 1 d U
O272 O 0.00379(13) 0.52473(11) 0.4943(2) 0.0672(13) Uani 1 1 d U
O283 O 0.04487(11) 0.35251(10) 0.3133(2) 0.0614(12) Uani 1 1 d U
O290 O -0.00613(11) 0.31294(11) 0.1431(2) 0.0673(13) Uani 1 1 d U
O299 O -0.05220(13) 0.23395(13) 0.2429(3) 0.0851(16) Uani 1 1 d U
O310 O -0.08886(10) 0.34402(10) 0.6817(2) 0.0579(12) Uani 1 1 d U
O318 O -0.14662(11) 0.35240(11) 0.7916(3) 0.0752(14) Uani 1 1 d U
O408 O -0.08395(16) 0.25989(15) -0.0058(4) 0.1163(19) Uani 1 1 d U
H408 H -0.0990 0.2408 -0.0145 0.174 Uiso 1 1 calc R

loop_
_atom_site_aniso_label
_atom_site_aniso_U_11
_atom_site_aniso_U_22
_atom_site_aniso_U_33
_atom_site_aniso_U_23
_atom_site_aniso_U_13
_atom_site_aniso_U_12
C1 0.060(4) 0.058(4) 0.059(4) -0.018(3) -0.006(3) 0.027(4)
C2 0.050(4) 0.050(4) 0.064(4) -0.004(3) 0.012(3) 0.016(3)
C3 0.061(5) 0.064(5) 0.089(5) -0.002(4) 0.006(4) 0.017(4)
C4 0.065(5) 0.053(5) 0.093(5) 0.002(4) -0.032(4) -0.006(4)
C5 0.088(5) 0.053(5) 0.071(4) -0.024(4) -0.021(4) 0.020(4)
C6 0.074(4) 0.075(5) 0.069(4) -0.013(4) -0.015(4) 0.032(4)
C7 0.090(5) 0.073(5) 0.098(5) -0.017(4) 0.006(5) 0.041(4)
C8 0.079(5) 0.067(5) 0.093(5) -0.012(4) 0.007(4) 0.037(4)
C9 0.066(5) 0.064(5) 0.060(4) 0.001(3) 0.012(3) 0.038(4)
C10 0.055(4) 0.070(4) 0.047(3) -0.001(3) 0.004(3) 0.038(4)
C11 0.056(4) 0.066(4) 0.056(3) 0.000(3) 0.004(3) 0.040(4)
C12 0.047(4) 0.071(5) 0.046(4) 0.007(3) 0.003(3) 0.035(4)
C16 0.057(4) 0.068(5) 0.055(4) 0.004(3) 0.000(3) 0.043(4)
C17 0.045(4) 0.058(4) 0.045(3) 0.003(3) -0.006(3) 0.031(4)
C18 0.052(4) 0.049(4) 0.056(4) -0.011(3) -0.001(3) 0.015(3)
C19 0.035(4) 0.059(4) 0.062(4) 0.001(3) -0.011(3) 0.022(4)
C20 0.041(4) 0.057(4) 0.051(3) -0.001(3) -0.005(3) 0.031(3)
C21 0.075(5) 0.046(4) 0.053(4) 0.001(3) -0.002(3) 0.035(4)
C22 0.074(5) 0.070(4) 0.044(3) -0.005(3) -0.008(3) 0.042(4)
C23 0.049(4) 0.065(4) 0.036(3) 0.000(3) -0.010(3) 0.028(4)
C26 0.065(4) 0.046(4) 0.054(3) -0.005(3) -0.013(3) 0.021(3)
C27 0.053(4) 0.057(4) 0.057(4) 0.008(3) 0.012(3) 0.024(4)
C28 0.058(4) 0.067(5) 0.069(4) -0.008(3) 0.003(3) 0.040(4)
C29 0.063(4) 0.041(4) 0.055(3) -0.002(3) -0.003(3) 0.017(3)
C30 0.071(5) 0.068(5) 0.050(4) -0.005(3) -0.005(3) 0.042(4)
C33 0.045(4) 0.068(4) 0.063(4) -0.021(3) -0.001(3) 0.034(3)
C34 0.057(5) 0.064(5) 0.074(4) -0.017(3) 0.006(3) 0.020(4)
C35 0.058(5) 0.063(5) 0.085(4) -0.004(4) 0.007(4) 0.021(4)
C36 0.060(5) 0.065(5) 0.077(4) -0.010(3) -0.004(3) 0.029(4)
C37 0.076(5) 0.075(5) 0.067(4) -0.013(3) -0.005(3) 0.050(4)
C38 0.063(5) 0.067(4) 0.064(4) -0.015(3) -0.005(3) 0.036(4)
C39 0.054(5) 0.070(5) 0.096(5) -0.040(4) -0.017(4) 0.040(4)
C43 0.064(5) 0.063(4) 0.071(4) 0.004(4) -0.001(4) 0.037(4)
C44 0.066(4) 0.056(4) 0.035(3) 0.005(3) 0.006(3) 0.036(4)
C45 0.046(4) 0.062(4) 0.053(4) 0.007(3) 0.021(3) 0.023(3)
C46 0.064(4) 0.054(4) 0.040(3) 0.000(3) -0.003(3) 0.031(4)
C47 0.065(4) 0.065(4) 0.047(4) -0.004(3) 0.000(3) 0.041(4)
C48 0.062(5) 0.073(5) 0.074(4) -0.011(4) -0.004(3) 0.042(4)
C49 0.071(4) 0.052(4) 0.062(4) -0.004(3) -0.017(3) 0.038(4)
C50 0.064(4) 0.071(4) 0.045(4) 0.002(3) -0.002(3) 0.047(4)
C53 0.070(5) 0.073(5) 0.043(3) 0.010(3) 0.017(3) 0.042(4)
C54 0.069(5) 0.079(5) 0.051(4) 0.018(3) 0.026(3) 0.047(4)
C55 0.085(5) 0.064(4) 0.053(4) 0.008(3) 0.008(3) 0.045(4)
C56 0.050(4) 0.043(4) 0.062(4) -0.005(3) 0.004(3) 0.023(3)
C57 0.065(4) 0.043(4) 0.070(4) -0.002(3) 0.001(3) 0.036(4)
C60 0.032(4) 0.046(3) 0.069(4) 0.006(3) -0.003(3) 0.010(3)
C61 0.038(4) 0.052(4) 0.066(4) -0.009(3) -0.011(3) 0.024(3)
C62 0.071(5) 0.082(5) 0.081(4) -0.028(4) -0.029(4) 0.062(4)
C63 0.089(5) 0.067(5) 0.088(4) -0.025(4) -0.025(4) 0.060(4)
C64 0.042(4) 0.076(4) 0.066(4) -0.021(3) -0.016(3) 0.032(4)
C65 0.040(4) 0.058(4) 0.073(4) -0.001(3) -0.008(3) 0.030(4)
C66 0.066(5) 0.055(4) 0.056(4) 0.010(3) 0.019(4) 0.030(4)
C70 0.057(4) 0.052(4) 0.061(4) -0.006(3) 0.000(3) 0.028(4)
C71 0.054(4) 0.056(4) 0.067(4) 0.002(3) 0.011(3) 0.030(3)
C72 0.048(4) 0.057(4) 0.091(5) -0.001(4) 0.005(3) 0.026(4)
C73 0.054(5) 0.053(4) 0.078(5) -0.004(4) -0.010(3) 0.009(4)
C74 0.052(4) 0.050(4) 0.072(4) 0.000(3) 0.000(3) 0.020(3)
C75 0.064(5) 0.060(4) 0.091(5) 0.012(4) -0.011(4) 0.036(4)
C76 0.057(5) 0.049(4) 0.090(5) 0.018(4) 0.007(4) 0.019(4)
C77 0.058(4) 0.072(4) 0.074(4) 0.005(4) -0.005(4) 0.042(4)
C80 0.115(6) 0.057(5) 0.103(5) 0.004(4) 0.011(5) 0.042(5)
C81 0.138(7) 0.101(6) 0.108(6) -0.013(5) -0.002(5) 0.087(6)
C82 0.151(8) 0.080(5) 0.117(6) 0.000(4) -0.036(5) 0.060(6)
C83 0.112(6) 0.076(5) 0.095(5) 0.004(4) 0.002(4) 0.051(5)
C84 0.140(7) 0.082(6) 0.095(5) 0.011(4) 0.007(5) 0.073(6)
C87 0.226(8) 0.096(5) 0.097(5) -0.005(4) -0.012(5) 0.116(5)
C88 0.219(9) 0.137(7) 0.133(7) 0.032(5) 0.045(7) 0.119(6)
C89 0.169(8) 0.096(6) 0.192(9) 0.033(6) 0.076(7) 0.096(6)
C90 0.144(7) 0.076(5) 0.138(7) 0.039(5) 0.044(6) 0.070(5)
C91 0.153(7) 0.069(5) 0.099(6) 0.012(4) 0.022(5) 0.059(5)
C92 0.171(7) 0.092(5) 0.102(6) 0.005(4) -0.038(5) 0.078(5)
C93 0.326(11) 0.109(6) 0.135(8) -0.028(6) -0.077(7) 0.131(7)
C97 0.109(6) 0.080(5) 0.073(5) -0.002(4) -0.013(4) 0.039(5)
C98 0.088(5) 0.085(5) 0.077(5) -0.008(4) -0.010(4) 0.053(5)
C99 0.109(6) 0.090(5) 0.091(5) -0.020(4) -0.025(5) 0.044(5)
C100 0.131(7) 0.086(5) 0.075(5) -0.012(4) -0.025(4) 0.071(5)
C101 0.087(5) 0.081(4) 0.061(4) -0.009(3) -0.009(3) 0.047(4)
C102 0.063(5) 0.083(5) 0.061(4) -0.007(3) 0.006(3) 0.031(4)
C103 0.059(5) 0.080(5) 0.071(4) -0.027(4) -0.016(4) 0.039(4)
C104 0.068(5) 0.082(5) 0.052(4) -0.012(3) -0.011(3) 0.047(4)
C107 0.053(4) 0.081(5) 0.078(4) 0.001(3) -0.001(3) 0.045(4)
C108 0.049(4) 0.079(5) 0.081(5) 0.000(4) 0.001(4) 0.036(4)
C110 0.054(4) 0.075(5) 0.084(5) 0.011(4) 0.001(4) 0.028(4)
C111 0.056(4) 0.074(4) 0.047(4) 0.003(3) 0.004(3) 0.033(3)
C112 0.067(4) 0.086(5) 0.045(4) 0.011(3) 0.003(3) 0.052(4)
C201 0.046(4) 0.065(4) 0.051(4) -0.002(3) -0.008(3) 0.017(4)
C202 0.059(5) 0.094(5) 0.082(5) 0.006(4) 0.008(4) 0.052(5)
C203 0.062(5) 0.095(6) 0.119(6) -0.003(5) 0.011(5) 0.038(5)
C204 0.053(5) 0.114(7) 0.127(6) 0.003(5) 0.032(5) 0.044(5)
C205 0.030(4) 0.081(5) 0.105(5) -0.009(5) 0.012(4) -0.001(4)
C206 0.049(4) 0.080(5) 0.088(5) 0.006(4) 0.001(4) 0.026(4)
C207 0.074(5) 0.065(5) 0.088(5) -0.012(4) 0.011(4) 0.012(5)
C208 0.100(6) 0.051(4) 0.072(4) -0.018(4) 0.000(4) 0.030(4)
C209 0.074(5) 0.050(4) 0.062(4) 0.006(4) 0.014(4) 0.021(4)
C210 0.054(4) 0.074(4) 0.044(3) 0.018(3) 0.010(3) 0.027(4)
C211 0.038(4) 0.054(4) 0.051(4) -0.001(3) -0.002(3) 0.015(3)
C215 0.050(4) 0.058(4) 0.064(4) -0.007(3) 0.001(3) 0.027(4)
C216 0.053(4) 0.045(4) 0.061(4) 0.000(3) -0.003(3) 0.021(3)
C217 0.059(5) 0.048(4) 0.075(4) 0.001(3) 0.007(3) 0.027(4)
C218 0.036(4) 0.052(4) 0.050(3) -0.018(3) -0.010(3) 0.018(3)
C219 0.051(4) 0.048(4) 0.035(3) -0.017(3) -0.006(3) 0.014(3)
C220 0.047(4) 0.052(4) 0.058(4) -0.004(3) 0.004(3) 0.015(4)
C221 0.060(5) 0.071(5) 0.064(4) -0.013(3) -0.008(3) 0.028(4)
C222 0.036(4) 0.064(5) 0.055(4) -0.006(3) -0.003(3) 0.016(3)
C225 0.062(4) 0.063(4) 0.070(4) -0.002(3) -0.012(3) 0.036(4)
C226 0.056(4) 0.049(4) 0.084(4) 0.008(3) 0.000(3) 0.030(4)
C228 0.060(4) 0.054(4) 0.090(5) -0.013(3) 0.008(4) 0.018(3)
C229 0.056(4) 0.041(4) 0.078(4) -0.008(3) -0.004(3) 0.020(3)
C230 0.053(4) 0.036(4) 0.071(4) -0.010(3) -0.012(3) 0.027(3)
C233 0.053(4) 0.067(4) 0.049(4) -0.005(3) 0.003(3) 0.032(3)
C234 0.051(4) 0.085(5) 0.040(3) -0.007(3) -0.008(3) 0.043(3)
C235 0.065(4) 0.074(4) 0.038(3) -0.006(3) -0.008(3) 0.047(4)
C236 0.073(5) 0.078(5) 0.061(4) -0.014(4) -0.004(4) 0.050(4)
C237 0.069(5) 0.099(5) 0.057(4) -0.005(4) 0.006(4) 0.051(4)
C238 0.048(4) 0.080(4) 0.056(4) 0.013(3) 0.001(3) 0.035(4)
C239 0.049(4) 0.094(5) 0.074(4) 0.025(4) 0.005(3) 0.036(4)
C240 0.040(4) 0.084(5) 0.074(4) 0.015(4) 0.012(3) 0.025(4)
C241 0.055(5) 0.074(5) 0.077(4) 0.018(4) 0.005(4) 0.035(4)
C242 0.050(4) 0.064(5) 0.073(4) 0.008(3) 0.003(3) 0.028(4)
C243 0.064(4) 0.080(4) 0.057(4) 0.003(3) 0.009(3) 0.044(4)
C244 0.036(4) 0.038(4) 0.044(4) 0.005(3) 0.008(3) 0.009(3)
C248 0.036(4) 0.035(4) 0.056(4) 0.007(3) 0.011(3) 0.010(3)
C249 0.061(4) 0.047(4) 0.071(4) 0.011(3) 0.003(3) 0.029(4)
C250 0.090(5) 0.040(4) 0.064(4) 0.009(3) 0.008(3) 0.024(4)
C251 0.075(5) 0.035(4) 0.092(5) 0.009(3) 0.011(4) 0.025(4)
C252 0.068(4) 0.060(4) 0.057(4) 0.009(3) -0.009(3) 0.043(4)
C253 0.044(4) 0.021(4) 0.080(4) 0.001(3) -0.012(3) 0.011(3)
C254 0.047(4) 0.043(4) 0.083(4) -0.001(3) -0.003(3) 0.026(4)
C255 0.072(5) 0.072(4) 0.039(4) 0.002(3) 0.005(3) 0.051(4)
C258 0.082(5) 0.065(4) 0.075(4) -0.012(3) -0.009(3) 0.062(4)
C259 0.093(6) 0.061(4) 0.068(4) -0.007(3) -0.007(4) 0.025(4)
C260 0.082(5) 0.031(4) 0.056(4) -0.002(3) 0.005(3) 0.028(4)
C261 0.073(4) 0.056(4) 0.054(3) 0.002(3) 0.012(3) 0.039(4)
C262 0.079(5) 0.031(4) 0.074(4) 0.006(3) 0.008(3) 0.037(4)
C265 0.066(4) 0.051(4) 0.062(4) 0.007(3) 0.018(3) 0.031(3)
C266 0.068(5) 0.066(4) 0.061(4) -0.002(3) -0.001(3) 0.029(4)
C267 0.081(5) 0.066(4) 0.064(4) 0.005(3) -0.005(3) 0.050(4)
C268 0.085(5) 0.058(4) 0.071(4) -0.002(3) -0.013(4) 0.037(4)
C269 0.060(4) 0.041(4) 0.072(4) 0.000(3) 0.004(3) 0.026(4)
C270 0.073(5) 0.055(4) 0.067(4) 0.005(3) 0.003(3) 0.032(4)
C271 0.068(5) 0.046(4) 0.050(4) 0.010(3) 0.003(3) 0.033(4)
C275 0.079(5) 0.058(4) 0.083(5) -0.001(3) -0.011(4) 0.052(4)
C276 0.061(4) 0.045(4) 0.079(4) 0.008(3) -0.011(3) 0.031(4)
C277 0.040(4) 0.055(4) 0.094(5) -0.001(4) 0.005(3) 0.026(4)
C278 0.045(4) 0.065(5) 0.095(5) -0.013(4) -0.006(4) 0.023(4)
C279 0.050(4) 0.048(4) 0.052(3) 0.006(3) 0.007(3) 0.026(3)
C280 0.053(4) 0.044(4) 0.069(4) 0.008(3) 0.005(3) 0.024(4)
C281 0.047(4) 0.070(5) 0.062(4) -0.008(3) 0.010(3) 0.028(4)
C282 0.049(4) 0.047(4) 0.065(4) 0.007(3) -0.002(3) 0.028(4)
C285 0.065(5) 0.063(5) 0.077(4) 0.015(3) 0.002(4) 0.036(4)
C286 0.077(5) 0.075(5) 0.060(4) 0.023(3) 0.017(3) 0.052(4)
C287 0.066(5) 0.061(5) 0.072(4) 0.004(3) 0.014(3) 0.034(4)
C288 0.047(4) 0.069(4) 0.068(4) 0.007(3) 0.004(3) 0.043(3)
C289 0.038(4) 0.084(4) 0.056(4) 0.007(3) 0.013(3) 0.035(4)
C292 0.059(4) 0.072(4) 0.043(3) 0.002(3) 0.002(3) 0.027(3)
C293 0.076(5) 0.087(5) 0.051(4) -0.004(3) 0.001(3) 0.040(4)
C294 0.085(5) 0.082(5) 0.040(3) -0.010(3) 0.010(3) 0.040(4)
C295 0.082(5) 0.072(5) 0.073(4) -0.003(4) 0.018(4) 0.041(4)
C296 0.088(5) 0.052(4) 0.080(4) -0.006(4) 0.000(4) 0.039(4)
C297 0.075(5) 0.043(4) 0.072(4) 0.005(3) 0.009(3) 0.029(4)
C298 0.061(5) 0.082(5) 0.046(4) -0.007(3) -0.005(3) 0.035(4)
C302 0.050(4) 0.047(4) 0.073(4) 0.008(3) 0.008(3) 0.023(4)
C303 0.053(4) 0.054(4) 0.041(3) 0.006(3) 0.011(3) 0.022(3)
C304 0.065(4) 0.058(4) 0.049(4) 0.007(3) 0.009(3) 0.013(4)
C305 0.066(4) 0.047(4) 0.040(3) 0.001(3) -0.007(3) 0.023(3)
C306 0.057(4) 0.056(4) 0.034(3) 0.006(3) -0.008(3) 0.034(3)
C307 0.043(4) 0.042(4) 0.041(3) 0.005(3) -0.007(3) 0.017(3)
C308 0.058(4) 0.048(4) 0.040(3) 0.001(3) 0.007(3) 0.013(3)
C309 0.066(4) 0.030(4) 0.071(4) -0.001(3) -0.003(3) 0.021(4)
C312 0.051(4) 0.054(4) 0.055(4) 0.010(3) -0.008(3) 0.018(3)
C313 0.047(4) 0.056(4) 0.072(4) 0.009(3) -0.003(3) 0.022(4)
C315 0.056(4) 0.070(5) 0.079(4) 0.013(3) 0.000(3) 0.038(4)
C316 0.039(4) 0.057(4) 0.064(3) -0.005(3) 0.004(3) 0.009(3)
C317 0.043(4) 0.059(4) 0.070(4) 0.002(3) 0.004(3) 0.035(4)
C320 0.053(4) 0.053(4) 0.050(4) 0.004(3) 0.011(3) 0.022(3)
C407 0.096(7) 0.090(7) 0.123(6) 0.036(5) 0.041(5) 0.048(6)
C411 0.099(6) 0.085(6) 0.089(5) 0.046(5) 0.007(4) 0.035(5)
Cl1 0.0873(16) 0.0842(16) 0.1446(19) 0.0176(13) 0.0155(14) 0.0417(14)
Cl2 0.1248(19) 0.0986(17) 0.0901(14) -0.0034(12) -0.0151(12) 0.0582(15)
Cl3 0.1108(17) 0.0802(15) 0.0785(12) 0.0012(10) 0.0079(11) 0.0446(13)
F109 0.064(3) 0.110(3) 0.072(2) 0.002(2) 0.0151(19) 0.053(3)
F227 0.069(3) 0.083(3) 0.120(3) 0.010(3) 0.003(2) 0.035(2)
F314 0.067(3) 0.065(3) 0.105(3) 0.030(2) 0.018(2) 0.038(2)
N14 0.057(4) 0.061(4) 0.053(3) 0.007(3) 0.009(3) 0.033(3)
N15 0.057(4) 0.062(4) 0.050(3) -0.010(3) 0.004(3) 0.033(3)
N25 0.049(3) 0.047(3) 0.059(3) 0.006(2) 0.011(2) 0.025(3)
N32 0.069(4) 0.044(3) 0.062(3) -0.011(2) -0.004(3) 0.035(3)
N41 0.071(4) 0.063(4) 0.066(3) -0.017(3) -0.018(3) 0.037(3)
N42 0.077(4) 0.081(4) 0.084(4) -0.019(3) 0.002(3) 0.055(4)
N52 0.056(3) 0.057(3) 0.048(3) 0.001(2) -0.001(2) 0.033(3)
N59 0.052(3) 0.065(4) 0.075(3) 0.005(3) 0.005(3) 0.039(3)
N68 0.048(4) 0.053(4) 0.072(3) -0.003(3) -0.010(3) 0.023(3)
N69 0.043(4) 0.044(3) 0.083(4) 0.019(3) 0.010(3) 0.018(3)
N79 0.087(4) 0.060(4) 0.093(4) 0.001(3) 0.003(3) 0.039(3)
N86 0.171(6) 0.082(5) 0.092(4) 0.011(3) 0.002(4) 0.075(5)
N95 0.244(8) 0.094(5) 0.071(4) -0.009(4) -0.010(5) 0.095(6)
N96 0.184(7) 0.097(5) 0.101(5) -0.013(4) -0.012(5) 0.086(6)
N106 0.063(4) 0.077(4) 0.056(3) -0.001(3) -0.005(3) 0.040(3)
N114 0.064(4) 0.062(4) 0.048(3) 0.001(2) 0.004(2) 0.038(3)
N213 0.048(3) 0.036(3) 0.060(3) -0.005(2) 0.002(3) 0.021(3)
N214 0.046(3) 0.049(3) 0.059(3) -0.013(3) 0.002(3) 0.022(3)
N224 0.054(3) 0.050(3) 0.053(3) -0.008(2) -0.014(2) 0.027(3)
N232 0.050(3) 0.055(3) 0.064(3) -0.005(3) -0.008(3) 0.026(3)
N246 0.048(3) 0.039(3) 0.073(3) 0.016(3) 0.017(3) 0.021(3)
N247 0.064(4) 0.044(3) 0.056(3) -0.003(3) -0.002(3) 0.025(3)
N257 0.084(4) 0.053(3) 0.063(3) 0.009(3) 0.002(3) 0.049(3)
N264 0.064(4) 0.050(3) 0.059(3) 0.008(3) 0.009(3) 0.030(3)
N273 0.077(4) 0.049(4) 0.066(3) -0.002(3) 0.008(3) 0.031(3)
N274 0.078(4) 0.053(4) 0.089(4) -0.004(3) -0.012(3) 0.041(4)
N284 0.053(3) 0.073(4) 0.065(3) 0.006(3) 0.004(3) 0.048(3)
N291 0.060(4) 0.050(3) 0.069(3) -0.005(3) 0.003(3) 0.028(3)
N300 0.062(4) 0.064(4) 0.051(3) -0.002(3) 0.004(3) 0.026(3)
N301 0.060(4) 0.058(4) 0.064(3) 0.005(3) 0.012(3) 0.033(3)
N311 0.060(3) 0.035(3) 0.047(3) -0.009(2) -0.006(2) 0.024(3)
N319 0.060(3) 0.048(3) 0.046(3) -0.016(2) -0.009(2) 0.035(3)
O13 0.070(3) 0.066(3) 0.039(2) -0.005(2) -0.007(2) 0.039(3)
O24 0.080(3) 0.074(3) 0.047(3) 0.004(2) 0.007(2) 0.048(3)
O31 0.058(3) 0.048(3) 0.065(3) -0.007(2) 0.008(2) 0.025(3)
O40 0.055(4) 0.082(4) 0.186(6) -0.070(4) -0.044(4) 0.045(3)
O51 0.052(3) 0.071(3) 0.054(3) 0.000(2) 0.005(2) 0.029(3)
O58 0.036(3) 0.047(3) 0.081(3) -0.005(2) -0.004(2) 0.013(2)
O67 0.038(3) 0.055(3) 0.074(3) -0.005(2) 0.004(2) 0.016(2)
O78 0.094(4) 0.086(4) 0.068(3) 0.018(3) 0.009(3) 0.041(3)
O85 0.129(5) 0.070(4) 0.117(4) 0.013(3) -0.024(4) 0.054(4)
O94 0.63(2) 0.246(11) 0.218(10) -0.096(8) -0.254(13) 0.283(12)
O105 0.066(4) 0.126(5) 0.111(4) -0.022(3) -0.025(3) 0.068(4)
O113 0.047(3) 0.087(4) 0.059(3) 0.004(2) 0.004(2) 0.037(3)
O212 0.065(3) 0.067(3) 0.064(3) 0.005(2) -0.008(2) 0.036(3)
O223 0.047(3) 0.054(3) 0.064(3) -0.012(2) -0.018(2) 0.025(2)
O231 0.052(3) 0.063(3) 0.086(3) -0.006(2) 0.001(2) 0.039(3)
O245 0.047(3) 0.051(3) 0.061(3) 0.003(2) 0.002(2) 0.021(2)
O256 0.079(3) 0.069(3) 0.056(3) 0.010(2) 0.010(2) 0.050(3)
O263 0.076(4) 0.059(3) 0.091(3) 0.032(3) 0.016(3) 0.033(3)
O272 0.085(4) 0.061(3) 0.065(3) 0.011(2) 0.016(3) 0.044(3)
O283 0.088(4) 0.049(3) 0.061(3) 0.003(2) 0.010(2) 0.045(3)
O290 0.048(3) 0.075(3) 0.073(3) 0.009(2) 0.006(2) 0.027(3)
O299 0.056(3) 0.076(4) 0.085(3) -0.022(3) 0.011(3) 0.004(3)
O310 0.059(3) 0.059(3) 0.062(3) -0.014(2) -0.020(2) 0.034(3)
O318 0.086(4) 0.063(3) 0.078(3) -0.010(3) 0.010(3) 0.039(3)
O408 0.125(5) 0.118(5) 0.120(4) 0.011(4) -0.028(4) 0.072(4)

loop_
_atom_type_symbol
_atom_type_description
_atom_type_scat_dispersion_real
_atom_type_scat_dispersion_imag
_atom_type_scat_source
C C 0.0181 0.0091 'International Tables Vol C Tables 4.2.6.8 and 6.1.1.4'
H H 0.0000 0.0000 'International Tables Vol C Tables 4.2.6.8 and 6.1.1.4'
Cl Cl 0.3639 0.7018 'International Tables Vol C Tables 4.2.6.8 and 6.1.1.4'
F F 0.0727 0.0534 'International Tables Vol C Tables 4.2.6.8 and 6.1.1.4'
N N 0.0311 0.0180 'International Tables Vol C Tables 4.2.6.8 and 6.1.1.4'
O O 0.0492 0.0322 'International Tables Vol C Tables 4.2.6.8 and 6.1.1.4'

loop_
_geom_angle_atom_site_label_1
_geom_angle_atom_site_label_2
_geom_angle_atom_site_label_3
_geom_angle
C2 C1 C6 116.3(7)
C2 C1 C10 125.0(7)
C6 C1 C10 118.7(7)
C1 C2 C3 124.1(7)
C2 C3 C4 120.0(7)
C5 C4 C3 119.3(7)
C4 C5 C6 120.8(7)
C1 C6 C5 119.0(7)
C1 C6 C7 118.1(7)
C7 C6 C5 122.8(8)
C8 C7 C6 122.9(8)
C7 C8 C9 115.5(7)
C10 C9 C8 124.9(7)
C1 C10 C11 116.2(6)
C9 C10 C1 119.6(6)
C9 C10 C11 124.1(6)
C10 C11 C12 113.0(5)
N114 C11 C10 112.7(5)
N114 C11 C12 105.7(5)
N14 C12 C11 115.3(5)
O13 C12 C11 123.8(6)
O13 C12 N14 120.8(6)
N15 C16 C17 121.0(6)
C18 C17 C16 121.8(6)
C18 C17 C22 121.3(6)
C22 C17 C16 116.8(6)
C17 C18 C19 119.9(6)
C18 C19 C20 122.0(6)
C19 C20 C23 120.6(6)
C21 C20 C19 117.9(6)
C21 C20 C23 120.9(6)
C20 C21 C22 119.2(6)
C17 C22 C21 119.3(6)
N25 C23 C20 121.5(5)
O24 C23 C20 119.9(6)
O24 C23 N25 118.1(6)
N25 C26 C27 99.2(5)
C28 C27 C26 103.4(5)
C27 C28 C29 105.2(5)
C30 C29 C28 113.7(5)
N25 C29 C28 102.3(5)
N25 C29 C30 112.0(5)
N32 C30 C29 113.9(6)
O31 C30 C29 122.8(6)
O31 C30 N32 123.2(6)
C34 C33 C38 108.6(5)
C34 C33 C39 108.6(6)
C38 C33 C39 107.9(5)
N32 C33 C34 109.1(5)
N32 C33 C38 111.6(5)
N32 C33 C39 111.0(5)
C35 C34 C33 112.9(6)
C36 C35 C34 113.2(6)
C35 C36 C37 114.6(6)
C38 C37 C36 106.4(6)
C37 C38 C33 110.4(5)
N41 C39 C33 114.8(7)
O40 C39 C33 121.7(7)
O40 C39 N41 123.3(7)
N42 C43 C44 117.6(7)
C45 C44 C43 116.1(6)
C49 C44 C43 123.3(6)
C49 C44 C45 120.6(6)
C46 C45 C44 117.9(6)
C45 C46 C47 123.0(6)
C46 C47 C50 122.4(6)
C48 C47 C46 115.4(6)
C48 C47 C50 122.2(7)
C49 C48 C47 125.9(7)
C48 C49 C44 117.1(7)
N52 C50 C47 114.0(6)
O51 C50 C47 121.1(6)
O51 C50 N52 124.9(6)
N52 C53 C54 105.9(5)
C55 C54 C53 102.5(5)
C54 C55 C56 107.6(5)
C55 C56 C57 110.1(5)
C55 C56 N52 101.4(5)
N52 C56 C57 109.5(5)
N59 C57 C56 113.7(6)
O58 C57 C56 122.8(6)
O58 C57 N59 123.4(6)
C61 C60 C65 111.6(5)
C66 C60 C61 109.2(5)
C66 C60 C65 107.8(5)
N59 C60 C61 111.8(5)
N59 C60 C65 106.7(5)
N59 C60 C66 109.5(6)
C60 C61 C62 111.4(5)
C63 C62 C61 111.7(6)
C62 C63 C64 112.2(5)
C65 C64 C63 113.5(5)
C64 C65 C60 111.4(5)
N68 C66 C60 115.8(7)
O67 C66 C60 122.7(7)
O67 C66 N68 121.1(6)
N69 C70 C71 120.3(6)
C72 C71 C70 123.4(7)
C76 C71 C70 119.5(7)
C76 C71 C72 117.0(7)
C73 C72 C71 120.0(7)
C74 C73 C72 119.7(7)
C73 C74 C75 121.3(7)
C73 C74 C77 123.8(7)
C75 C74 C77 114.5(6)
C76 C75 C74 117.0(7)
C75 C76 C71 124.8(7)
N79 C77 C74 115.3(7)
O78 C77 C74 121.9(7)
O78 C77 N79 122.7(7)
N79 C80 C81 102.8(6)
C82 C81 C80 103.5(7)
C81 C82 C83 101.7(7)
C82 C83 C84 108.5(7)
N79 C83 C82 107.8(7)
N79 C83 C84 110.8(7)
N86 C84 C83 115.7(9)
O85 C84 C83 118.5(8)
O85 C84 N86 125.8(9)
C92 C87 C88 106.8(7)
C93 C87 C88 128.7(10)
C93 C87 C92 97.2(11)
N86 C87 C88 104.8(10)
N86 C87 C92 108.5(8)
N86 C87 C93 109.5(8)
C89 C88 C87 117.6(10)
C88 C89 C90 110.1(11)
C91 C90 C89 113.4(7)
C90 C91 C92 109.8(8)
C91 C92 C87 111.6(9)
N95 C93 C87 118.7(11)
O94 C93 C87 124.4(11)
O94 C93 N95 115.9(11)
N96 C97 C98 121.1(8)
C99 C98 C97 125.2(8)
C103 C98 C97 117.7(7)
C103 C98 C99 117.1(8)
C100 C99 C98 126.2(9)
C99 C100 C101 118.0(8)
C100 C101 C104 116.8(6)
C102 C101 C100 116.9(7)
C102 C101 C104 125.7(7)
C101 C102 C103 117.6(7)
C98 C103 C102 123.4(7)
N106 C104 C101 120.4(7)
O105 C104 C101 121.3(7)
O105 C104 N106 118.2(7)
C108 C107 N106 102.4(6)
C107 C108 C110 106.2(6)
F109 C108 C107 112.5(6)
F109 C108 C110 106.3(5)
C108 C110 C111 102.6(6)
C112 C111 C110 111.8(6)
N106 C111 C110 103.7(5)
N106 C111 C112 113.1(5)
N114 C112 C111 119.2(7)
O113 C112 C111 114.3(6)
O113 C112 N114 126.1(7)
C202 C201 C210 123.2(6)
C206 C201 C202 117.9(7)
C206 C201 C210 118.9(7)
C203 C202 C201 119.8(8)
C202 C203 C204 127.2(9)
C205 C204 C203 114.6(7)
C204 C205 C206 119.6(7)
C201 C206 C205 120.7(7)
C201 C206 C207 116.2(7)
C207 C206 C205 122.9(8)
C208 C207 C206 126.5(7)
C207 C208 C209 117.4(7)
C208 C209 C210 119.0(7)
C201 C210 C320 116.8(6)
C209 C210 C201 121.9(6)
C209 C210 C320 121.3(6)
N213 C211 C320 112.2(6)
O212 C211 C320 121.5(6)
O212 C211 N213 126.2(6)
N214 C215 C216 120.2(6)
C217 C216 C215 117.0(6)
C221 C216 C215 122.3(6)
C221 C216 C217 120.1(6)
C218 C217 C216 121.9(6)
C217 C218 C219 115.8(6)
C218 C219 C222 118.0(5)
C220 C219 C218 122.7(6)
C220 C219 C222 119.1(6)
C219 C220 C221 121.7(6)
C216 C221 C220 117.6(6)
N224 C222 C219 117.5(5)
O223 C222 C219 119.6(6)
O223 C222 N224 122.7(6)
N224 C225 C226 107.1(5)
C225 C226 C228 101.4(6)
F227 C226 C225 109.7(6)
F227 C226 C228 109.6(6)
C226 C228 C229 104.5(6)
C230 C229 C228 113.8(5)
C230 C229 N224 112.5(5)
N224 C229 C228 101.8(5)
N232 C230 C229 117.3(6)
O231 C230 C229 120.0(6)
O231 C230 N232 122.7(6)
C244 C233 C234 111.0(5)
C244 C233 N232 107.4(5)
N232 C233 C234 110.3(5)
C235 C234 C233 127.3(6)
C235 C234 C243 117.6(6)
C243 C234 C233 115.1(6)
C234 C235 C236 123.7(7)
C237 C236 C235 122.8(7)
C236 C237 C238 117.7(6)
C239 C238 C237 120.4(7)
C239 C238 C243 118.8(7)
C243 C238 C237 120.7(7)
C238 C239 C240 121.7(7)
C241 C240 C239 115.6(7)
C242 C241 C240 124.7(7)
C241 C242 C243 120.0(7)
C238 C243 C234 117.4(6)
C238 C243 C242 118.4(7)
C242 C243 C234 124.0(6)
N246 C244 C233 111.2(5)
O245 C244 C233 126.8(6)
O245 C244 N246 121.7(6)
N247 C248 C249 120.6(6)
C250 C249 C248 120.6(6)
C254 C249 C248 120.3(6)
C254 C249 C250 118.8(6)
C251 C250 C249 120.9(6)
C252 C251 C250 116.7(6)
C251 C252 C253 126.0(6)
C251 C252 C255 116.0(6)
C253 C252 C255 117.0(6)
C252 C253 C254 115.9(6)
C249 C254 C253 121.2(6)
N257 C255 C252 121.9(6)
O256 C255 C252 119.7(6)
O256 C255 N257 118.2(6)
N257 C258 C259 103.2(5)
C260 C259 C258 102.7(5)
C259 C260 C261 101.6(5)
C260 C261 C262 111.2(5)
N257 C261 C260 105.0(5)
N257 C261 C262 110.4(5)
N264 C262 C261 115.0(6)
O263 C262 C261 118.1(6)
O263 C262 N264 126.8(7)
C266 C265 C270 108.8(6)
C266 C265 C271 103.1(5)
C270 C265 C271 111.3(6)
N264 C265 C266 109.8(5)
N264 C265 C270 111.8(5)
N264 C265 C271 111.8(6)
C265 C266 C267 113.9(5)
C268 C267 C266 109.4(6)
C267 C268 C269 114.1(6)
C268 C269 C270 105.8(5)
C265 C270 C269 112.7(5)
N273 C271 C265 112.3(7)
O272 C271 C265 122.8(7)
O272 C271 N273 124.9(6)
N274 C275 C276 125.1(7)
C277 C276 C275 119.3(7)
C277 C276 C281 117.5(6)
C281 C276 C275 123.2(7)
C278 C277 C276 122.7(7)
C277 C278 C279 121.3(7)
C278 C279 C282 120.3(6)
C280 C279 C278 118.7(6)
C280 C279 C282 121.0(6)
C279 C280 C281 120.7(6)
C276 C281 C280 119.0(6)
N284 C282 C279 115.5(6)
O283 C282 C279 121.5(6)
O283 C282 N284 122.6(6)
C286 C285 N284 106.9(6)
C285 C286 C287 102.5(6)
C286 C287 C288 105.9(5)
C287 C288 C289 112.0(5)
N284 C288 C287 101.8(5)
N284 C288 C289 111.9(5)
N291 C289 C288 115.5(6)
O290 C289 C288 119.1(7)
O290 C289 N291 125.4(7)
C297 C292 C293 108.1(6)
C298 C292 C293 107.8(5)
C298 C292 C297 107.1(5)
N291 C292 C293 111.4(5)
N291 C292 C297 109.4(5)
N291 C292 C298 112.8(6)
C294 C293 C292 109.6(5)
C295 C294 C293 109.2(5)
C294 C295 C296 111.3(6)
C297 C296 C295 111.9(6)
C296 C297 C292 112.9(5)
N300 C298 C292 112.7(6)
O299 C298 C292 123.8(6)
O299 C298 N300 123.5(6)
N301 C302 C303 119.9(6)
C304 C303 C302 120.5(6)
C308 C303 C302 122.1(6)
C308 C303 C304 117.4(6)
C305 C304 C303 125.3(6)
C304 C305 C306 114.8(6)
C307 C306 C305 118.0(6)
C307 C306 C309 134.1(6)
C309 C306 C305 107.9(6)
C306 C307 C308 125.0(6)
C303 C308 C307 119.2(6)
C306 C309 N311 116.7(6)
O310 C309 C306 125.9(7)
O310 C309 N311 117.3(6)
N311 C312 C313 102.7(5)
C315 C313 C312 104.7(5)
F314 C313 C312 105.4(5)
F314 C313 C315 111.5(6)
C313 C315 C316 105.4(5)
C317 C316 C315 112.1(5)
N311 C316 C315 100.9(5)
N311 C316 C317 118.4(6)
N319 C317 C316 117.8(6)
O318 C317 C316 122.0(6)
O318 C317 N319 120.0(6)
C210 C320 C211 110.5(5)
N319 C320 C210 112.0(5)
N319 C320 C211 113.6(5)
Cl2 C411 Cl1 111.0(4)
Cl2 C411 Cl3 116.0(5)
Cl3 C411 Cl1 108.2(4)
C12 N14 N15 121.6(5)
C16 N15 N14 113.8(5)
C23 N25 C26 129.3(5)
C23 N25 C29 115.7(5)
C29 N25 C26 113.4(5)
C30 N32 C33 122.8(6)
N42 N41 C39 118.3(6)
C43 N42 N41 112.8(6)
C50 N52 C53 130.7(5)
C50 N52 C56 119.6(5)
C53 N52 C56 109.4(5)
C57 N59 C60 124.5(6)
N69 N68 C66 118.3(6)
C70 N69 N68 113.7(6)
C77 N79 C80 132.2(7)
C77 N79 C83 117.2(7)
C83 N79 C80 109.0(6)
C84 N86 C87 128.1(10)
N96 N95 C93 120.1(9)
C97 N96 N95 114.9(8)
C104 N106 C107 126.6(6)
C104 N106 C111 118.5(5)
C111 N106 C107 110.5(5)
C112 N114 C11 119.6(6)
C211 N213 N214 117.5(5)
C215 N214 N213 109.8(5)
C222 N224 C225 129.2(6)
C222 N224 C229 117.8(5)
C225 N224 C229 108.7(5)
C230 N232 C233 123.1(5)
C244 N246 N247 117.8(5)
C248 N247 N246 117.3(5)
C255 N257 C258 127.6(5)
C255 N257 C261 120.6(5)
C261 N257 C258 111.7(5)
C262 N264 C265 120.5(6)
C271 N273 N274 117.0(6)
C275 N274 N273 108.8(6)
C282 N284 C285 128.2(6)
C282 N284 C288 123.1(5)
C285 N284 C288 108.7(5)
C289 N291 C292 120.7(6)
N301 N300 C298 118.6(6)
C302 N301 N300 113.0(6)
C312 N311 C309 127.9(5)
C312 N311 C316 115.5(5)
C316 N311 C309 114.0(5)
C317 N319 C320 124.0(5)

loop_
_geom_bond_atom_site_label_1
_geom_bond_atom_site_label_2
_geom_bond_distance
C1 C2 1.390(9)
C1 C6 1.429(10)
C1 C10 1.428(9)
C2 C3 1.391(9)
C3 C4 1.402(10)
C4 C5 1.354(10)
C5 C6 1.483(10)
C6 C7 1.423(10)
C7 C8 1.377(10)
C8 C9 1.432(9)
C9 C10 1.320(8)
C10 C11 1.493(9)
C11 C12 1.529(9)
C11 N114 1.486(8)
C12 N14 1.340(8)
C12 O13 1.222(7)
C16 C17 1.508(9)
C16 N15 1.283(7)
C17 C18 1.349(8)
C17 C22 1.371(8)
C18 C19 1.384(8)
C19 C20 1.413(8)
C20 C21 1.380(8)
C20 C23 1.463(9)
C21 C22 1.458(8)
C23 N25 1.340(7)
C23 O24 1.247(7)
C26 C27 1.593(8)
C26 N25 1.499(8)
C27 C28 1.509(9)
C28 C29 1.603(9)
C29 C30 1.507(9)
C29 N25 1.478(8)
C30 N32 1.314(8)
C30 O31 1.239(7)
C33 C34 1.517(9)
C33 C38 1.556(8)
C33 C39 1.573(9)
C33 N32 1.462(8)
C34 C35 1.455(9)
C35 C36 1.454(9)
C36 C37 1.550(9)
C37 C38 1.511(9)
C39 N41 1.361(8)
C39 O40 1.160(8)
C43 C44 1.526(9)
C43 N42 1.321(8)
C44 C45 1.420(9)
C44 C49 1.383(8)
C45 C46 1.369(8)
C46 C47 1.394(8)
C47 C48 1.362(9)
C47 C50 1.452(9)
C48 C49 1.361(9)
C50 N52 1.348(8)
C50 O51 1.226(7)
C53 C54 1.494(8)
C53 N52 1.442(7)
C54 C55 1.464(8)
C55 C56 1.521(8)
C56 C57 1.549(9)
C56 N52 1.524(7)
C57 N59 1.362(8)
C57 O58 1.217(7)
C60 C61 1.534(8)
C60 C65 1.549(9)
C60 C66 1.515(9)
C60 N59 1.501(7)
C61 C62 1.553(8)
C62 C63 1.482(9)
C63 C64 1.523(9)
C64 C65 1.520(8)
C66 N68 1.400(8)
C66 O67 1.240(8)
C70 C71 1.459(9)
C70 N69 1.310(8)
C71 C72 1.397(9)
C71 C76 1.372(9)
C72 C73 1.377(9)
C73 C74 1.342(9)
C74 C75 1.416(9)
C74 C77 1.524(10)
C75 C76 1.312(9)
C77 N79 1.362(9)
C77 O78 1.190(8)
C80 C81 1.583(10)
C80 N79 1.464(10)
C81 C82 1.464(12)
C82 C83 1.545(11)
C83 C84 1.559(12)
C83 N79 1.440(9)
C84 N86 1.363(11)
C84 O85 1.284(10)
C87 C88 1.542(14)
C87 C92 1.534(13)
C87 C93 1.491(15)
C87 N86 1.459(11)
C88 C89 1.398(14)
C89 C90 1.470(11)
C90 C91 1.464(11)
C91 C92 1.522(11)
C93 N95 1.401(13)
C93 O94 1.257(15)
C97 C98 1.534(11)
C97 N96 1.258(9)
C98 C99 1.359(11)
C98 C103 1.281(9)
C99 C100 1.255(10)
C100 C101 1.454(10)
C101 C102 1.373(9)
C101 C104 1.524(10)
C102 C103 1.403(9)
C104 N106 1.356(8)
C104 O105 1.176(7)
C107 C108 1.426(9)
C107 N106 1.537(8)
C108 C110 1.518(9)
C108 F109 1.421(8)
C110 C111 1.553(9)
C111 C112 1.531(9)
C111 N106 1.445(8)
C112 N114 1.284(8)
C112 O113 1.259(8)
C201 C202 1.430(9)
C201 C206 1.391(9)
C201 C210 1.438(9)
C202 C203 1.283(9)
C203 C204 1.436(11)
C204 C205 1.403(11)
C205 C206 1.461(10)
C206 C207 1.403(10)
C207 C208 1.370(10)
C208 C209 1.396(9)
C209 C210 1.398(9)
C210 C320 1.524(9)
C211 C320 1.607(9)
C211 N213 1.321(7)
C211 O212 1.211(7)
C215 C216 1.525(9)
C215 N214 1.259(7)
C216 C217 1.432(9)
C216 C221 1.383(9)
C217 C218 1.386(8)
C218 C219 1.414(8)
C219 C220 1.355(8)
C219 C222 1.493(9)
C220 C221 1.404(9)
C222 N224 1.323(7)
C222 O223 1.277(7)
C225 C226 1.463(9)
C225 N224 1.449(8)
C226 C228 1.503(9)
C226 F227 1.406(7)
C228 C229 1.521(9)
C229 C230 1.497(9)
C229 N224 1.503(8)
C230 N232 1.341(8)
C230 O231 1.219(7)
C233 C234 1.541(8)
C233 C244 1.430(8)
C233 N232 1.516(8)
C234 C235 1.359(8)
C234 C243 1.470(9)
C235 C236 1.362(8)
C236 C237 1.342(9)
C237 C238 1.450(9)
C238 C239 1.383(9)
C238 C243 1.425(9)
C239 C240 1.458(10)
C240 C241 1.380(9)
C241 C242 1.333(9)
C242 C243 1.427(9)
C244 N246 1.381(7)
C244 O245 1.252(7)
C248 C249 1.487(8)
C248 N247 1.260(7)
C249 C250 1.434(9)
C249 C254 1.388(8)
C250 C251 1.392(8)
C251 C252 1.375(9)
C252 C253 1.381(9)
C252 C255 1.513(9)
C253 C254 1.424(8)
C255 N257 1.347(8)
C255 O256 1.234(7)
C258 C259 1.542(9)
C258 N257 1.461(8)
C259 C260 1.510(9)
C260 C261 1.556(8)
C261 C262 1.575(9)
C261 N257 1.425(7)
C262 N264 1.320(8)
C262 O263 1.217(7)
C265 C266 1.474(9)
C265 C270 1.539(9)
C265 C271 1.552(9)
C265 N264 1.476(8)
C266 C267 1.553(9)
C267 C268 1.470(9)
C268 C269 1.526(9)
C269 C270 1.554(8)
C271 N273 1.356(8)
C271 O272 1.262(7)
C275 C276 1.434(9)
C275 N274 1.334(8)
C276 C277 1.387(9)
C276 C281 1.395(9)
C277 C278 1.336(9)
C278 C279 1.382(9)
C279 C280 1.359(8)
C279 C282 1.497(9)
C280 C281 1.434(9)
C282 N284 1.317(8)
C282 O283 1.235(7)
C285 C286 1.447(9)
C285 N284 1.455(8)
C286 C287 1.464(9)
C287 C288 1.528(9)
C288 C289 1.530(9)
C288 N284 1.484(8)
C289 N291 1.353(8)
C289 O290 1.235(7)
C292 C293 1.567(9)
C292 C297 1.558(9)
C292 C298 1.552(9)
C292 N291 1.447(8)
C293 C294 1.561(9)
C294 C295 1.510(9)
C295 C296 1.518(9)
C296 C297 1.463(9)
C298 N300 1.390(8)
C298 O299 1.217(8)
C302 C303 1.451(9)
C302 N301 1.269(8)
C303 C304 1.422(9)
C303 C308 1.344(8)
C304 C305 1.418(9)
C305 C306 1.466(8)
C306 C307 1.353(8)
C306 C309 1.440(9)
C307 C308 1.426(8)
C309 N311 1.460(8)
C309 O310 1.198(7)
C312 C313 1.556(9)
C312 N311 1.413(7)
C313 C315 1.442(9)
C313 F314 1.414(7)
C315 C316 1.573(9)
C316 C317 1.498(9)
C316 N311 1.443(8)
C317 N319 1.363(7)
C317 O318 1.241(7)
C320 N319 1.415(7)
C407 O408 1.474(10)
C411 Cl1 1.846(8)
C411 Cl2 1.658(8)
C411 Cl3 1.738(7)
N14 N15 1.361(6)
N41 N42 1.357(7)
N68 N69 1.373(7)
N95 N96 1.393(10)
N213 N214 1.410(6)
N246 N247 1.411(7)
N273 N274 1.396(7)
N300 N301 1.378(7)

loop_
_smtbx_masks_void_nr
_smtbx_masks_void_average_x
_smtbx_masks_void_average_y
_smtbx_masks_void_average_z
_smtbx_masks_void_volume
_smtbx_masks_void_count_electrons
1 0.000 0.000 -0.874 5862.3 738.7
2 -0.333 0.333 0.196 2418.2 811.1
3 0.333 0.667 0.127 2418.2 810.8
